data_4105059
loop_
_publ_author_name
'Gad Fuks'
'Nathalie Saffon'
'Laurent Maron'
'Guy Bertrand'
'Didier Bourissou'

_publ_section_title
;
 Ionic-Type Reactivity of
 1,3-Dibora-2,4-diphosphoniocyclobutane-1,3-diyls: Regio- and
 Stereoselective Addition of Hydracids
;
_journal_name_full 'Journal of the American Chemical Society'
_journal_page_first 13681
_journal_page_last 13689
_journal_paper_doi 10.1021/ja903746p
_journal_volume 131
_journal_year 2009
_chemical_formula_sum 'C44 H86 B4 Cl2 P4'
_chemical_formula_weight 853.15
_chemical_name_systematic
;

 ?

;
_space_group_IT_number 2
_symmetry_cell_setting triclinic
_symmetry_space_group_name_Hall '-P 1'
_symmetry_space_group_name_H-M 'P -1'
_atom_sites_solution_hydrogens geom
_atom_sites_solution_primary direct
_atom_sites_solution_secondary difmap
_audit_creation_method SHELXL-97
_cell_angle_alpha 67.4280(10)
_cell_angle_beta 88.6680(10)
_cell_angle_gamma 87.4890(10)
_cell_formula_units_Z 2
_cell_length_a 13.1771(10)
_cell_length_b 14.2465(11)
_cell_length_c 14.6210(11)
_cell_measurement_reflns_used 6503
_cell_measurement_temperature 173(2)
_cell_measurement_theta_max 30.114
_cell_measurement_theta_min 2.148
_cell_volume 2532.0(3)
_computing_cell_refinement 'Bruker SMART'
_computing_data_collection 'Bruker SMART'
_computing_data_reduction 'Bruker SHELXTL'
_computing_molecular_graphics 'Bruker SHELXTL'
_computing_publication_material 'Bruker SHELXTL'
_computing_structure_refinement 'SHELXL-97 (Sheldrick, 1997)'
_computing_structure_solution 'SHELXS-97 (Sheldrick, 1990)'
_diffrn_ambient_temperature 173(2)
_diffrn_measured_fraction_theta_full 0.979
_diffrn_measured_fraction_theta_max 0.979
_diffrn_measurement_device_type 'Bruker CCD detector'
_diffrn_measurement_method 'phi and omega scans'
_diffrn_radiation_monochromator graphite
_diffrn_radiation_source 'fine-focus sealed tube'
_diffrn_radiation_type MoK\a
_diffrn_radiation_wavelength 0.71073
_diffrn_reflns_av_R_equivalents 0.0247
_diffrn_reflns_av_sigmaI/netI 0.0374
_diffrn_reflns_limit_h_max 15
_diffrn_reflns_limit_h_min -15
_diffrn_reflns_limit_k_max 16
_diffrn_reflns_limit_k_min -16
_diffrn_reflns_limit_l_max 17
_diffrn_reflns_limit_l_min -17
_diffrn_reflns_number 17763
_diffrn_reflns_theta_full 24.71
_diffrn_reflns_theta_max 24.71
_diffrn_reflns_theta_min 5.10
_exptl_absorpt_coefficient_mu 0.283
_exptl_absorpt_correction_T_max 0.9916
_exptl_absorpt_correction_T_min 0.8053
_exptl_absorpt_correction_type multi-scan
_exptl_absorpt_process_details 'SADABS (Bruker-AXS)'
_exptl_crystal_colour 'lustrous intense colourless'
_exptl_crystal_density_diffrn 1.119
_exptl_crystal_density_meas 0
_exptl_crystal_description plate
_exptl_crystal_F_000 928
_exptl_crystal_size_max 0.80
_exptl_crystal_size_mid 0.50
_exptl_crystal_size_min 0.03
_refine_diff_density_max 0.426
_refine_diff_density_min -0.238
_refine_diff_density_rms 0.043
_refine_ls_extinction_method none
_refine_ls_goodness_of_fit_ref 1.010
_refine_ls_hydrogen_treatment mixed
_refine_ls_matrix_type full
_refine_ls_number_parameters 543
_refine_ls_number_reflns 8463
_refine_ls_number_restraints 84
_refine_ls_restrained_S_all 1.006
_refine_ls_R_factor_all 0.0552
_refine_ls_R_factor_gt 0.0370
_refine_ls_shift/su_max 0.001
_refine_ls_shift/su_mean 0.000
_refine_ls_structure_factor_coef Fsqd
_refine_ls_weighting_details 'calc w=1/[\s^2^(Fo^2^)+(0.0437P)^2^+1.0440P] where P=(Fo^2^+2Fc^2^)/3'
_refine_ls_weighting_scheme calc
_refine_ls_wR_factor_gt 0.0864
_refine_ls_wR_factor_ref 0.0963
_reflns_number_gt 6544
_reflns_number_total 8463
_reflns_threshold_expression >2sigma(I)
_cod_data_source_file ja903746p_si_003.cif
_cod_data_source_block gad03m
_cod_depositor_comments
;
The following automatic conversions were performed:

'_exptl_absorpt_correction_type' value 'multi-scans' was replaced
with the value 'multi-scan' as specified in the replacement file
'src/cod-tools/trunk/data/replacement-values/replacement_values.lst'.

Automatic conversion script
Id: cif_fix_values 5376 2017-05-30 11:51:03Z andrius 
;
_cod_database_code 4105059

loop_
_symmetry_equiv_pos_as_xyz
'x, y, z'
'-x, -y, -z'

loop_
_atom_site_label
_atom_site_type_symbol
_atom_site_fract_x
_atom_site_fract_y
_atom_site_fract_z
_atom_site_U_iso_or_equiv
_atom_site_adp_type
_atom_site_occupancy
_atom_site_symmetry_multiplicity
_atom_site_calc_flag
_atom_site_refinement_flags
_atom_site_disorder_assembly
_atom_site_disorder_group
P1 P 0.13347(4) 0.71608(4) 0.95957(4) 0.02460(13) Uani 1 1 d . . .
P2 P 0.34540(4) 0.72048(4) 0.95489(4) 0.02514(13) Uani 1 1 d . . .
B1 B 0.23224(18) 0.82701(17) 0.94512(19) 0.0286(5) Uani 1 1 d . . .
Cl1 Cl 0.23098(4) 0.83128(4) 1.07349(4) 0.03944(15) Uani 1 1 d . . .
B2 B 0.24527(17) 0.61499(17) 1.01919(18) 0.0265(5) Uani 1 1 d . . .
H2 H 0.2432(15) 0.6213(15) 1.0915(16) 0.030(6) Uiso 1 1 d . . .
C1 C 0.02010(16) 0.69923(17) 1.04160(17) 0.0349(5) Uani 1 1 d . . .
H1 H -0.0312 0.6660 1.0159 0.042 Uiso 1 1 calc R . .
C2 C 0.04171(19) 0.62744(18) 1.14743(17) 0.0427(6) Uani 1 1 d . . .
H2A H 0.0902 0.6578 1.1768 0.064 Uiso 1 1 calc R . .
H2B H 0.0705 0.5627 1.1478 0.064 Uiso 1 1 calc R . .
H2C H -0.0216 0.6155 1.1860 0.064 Uiso 1 1 calc R . .
C3 C -0.03039(18) 0.80007(19) 1.0382(2) 0.0450(6) Uani 1 1 d . . .
H3A H -0.0935 0.7862 1.0770 0.067 Uiso 1 1 calc R . .
H3B H -0.0456 0.8441 0.9693 0.067 Uiso 1 1 calc R . .
H3C H 0.0158 0.8341 1.0660 0.067 Uiso 1 1 calc R . .
C4 C 0.08135(15) 0.71657(15) 0.84329(16) 0.0291(5) Uani 1 1 d . . .
H4 H 0.1391 0.7280 0.7951 0.035 Uiso 1 1 calc R . .
C5 C 0.03722(17) 0.61413(17) 0.85690(19) 0.0392(6) Uani 1 1 d . . .
H5A H -0.0254 0.6047 0.8964 0.059 Uiso 1 1 calc R . .
H5B H 0.0867 0.5590 0.8911 0.059 Uiso 1 1 calc R . .
H5C H 0.0222 0.6132 0.7919 0.059 Uiso 1 1 calc R . .
C6 C 0.00015(17) 0.80074(17) 0.79506(18) 0.0385(5) Uani 1 1 d . . .
H6A H -0.0161 0.8024 0.7294 0.058 Uiso 1 1 calc R . .
H6B H 0.0259 0.8665 0.7885 0.058 Uiso 1 1 calc R . .
H6C H -0.0613 0.7870 0.8365 0.058 Uiso 1 1 calc R . .
C7 C 0.22743(18) 0.94082(16) 0.86039(18) 0.0378(5) Uani 1 1 d . . .
C8 C 0.3191(2) 0.99994(18) 0.8705(2) 0.0586(8) Uani 1 1 d . . .
H8A H 0.3153 1.0691 0.8196 0.088 Uiso 1 1 calc R . .
H8B H 0.3822 0.9651 0.8619 0.088 Uiso 1 1 calc R . .
H8C H 0.3179 1.0032 0.9362 0.088 Uiso 1 1 calc R . .
C9 C 0.22889(19) 0.94243(17) 0.75457(17) 0.0428(6) Uani 1 1 d . . .
H9A H 0.2320 1.0128 0.7068 0.064 Uiso 1 1 calc R . .
H9B H 0.1671 0.9125 0.7436 0.064 Uiso 1 1 calc R . .
H9C H 0.2885 0.9030 0.7459 0.064 Uiso 1 1 calc R . .
C10 C 0.1310(2) 1.00008(18) 0.8722(2) 0.0543(7) Uani 1 1 d . . .
H10A H 0.1295 1.0020 0.9385 0.082 Uiso 1 1 calc R . .
H10B H 0.0709 0.9664 0.8634 0.082 Uiso 1 1 calc R . .
H10C H 0.1313 1.0697 0.8223 0.082 Uiso 1 1 calc R . .
C11 C 0.40200(16) 0.71828(16) 0.83847(16) 0.0319(5) Uani 1 1 d . . .
H11 H 0.3449 0.7235 0.7927 0.038 Uiso 1 1 calc R . .
C12 C 0.47302(18) 0.80535(18) 0.78430(18) 0.0445(6) Uani 1 1 d . . .
H12A H 0.5347 0.7967 0.8234 0.067 Uiso 1 1 calc R . .
H12B H 0.4384 0.8705 0.7756 0.067 Uiso 1 1 calc R . .
H12C H 0.4913 0.8044 0.7193 0.067 Uiso 1 1 calc R . .
C13 C 0.46066(17) 0.61707(18) 0.85720(19) 0.0407(6) Uani 1 1 d . . .
H13A H 0.4823 0.6141 0.7937 0.061 Uiso 1 1 calc R . .
H13B H 0.4166 0.5604 0.8922 0.061 Uiso 1 1 calc R . .
H13C H 0.5205 0.6121 0.8976 0.061 Uiso 1 1 calc R . .
C14 C 0.45879(17) 0.71114(17) 1.03194(17) 0.0351(5) Uani 1 1 d . . .
H14 H 0.5149 0.6791 1.0052 0.042 Uiso 1 1 calc R . .
C15 C 0.49662(19) 0.81341(18) 1.02504(19) 0.0445(6) Uani 1 1 d . . .
H15A H 0.4447 0.8475 1.0518 0.067 Uiso 1 1 calc R . .
H15B H 0.5103 0.8561 0.9556 0.067 Uiso 1 1 calc R . .
H15C H 0.5592 0.8024 1.0634 0.067 Uiso 1 1 calc R . .
C16 C 0.44350(18) 0.64045(18) 1.13889(17) 0.0424(6) Uani 1 1 d . . .
H16A H 0.5072 0.6319 1.1750 0.064 Uiso 1 1 calc R . .
H16B H 0.4230 0.5741 1.1416 0.064 Uiso 1 1 calc R . .
H16C H 0.3904 0.6696 1.1693 0.064 Uiso 1 1 calc R . .
C17 C 0.25155(14) 0.49940(15) 1.02870(16) 0.0283(5) Uani 1 1 d . . .
C18 C 0.25396(16) 0.42120(16) 1.12270(18) 0.0358(5) Uani 1 1 d . . .
H18 H 0.2521 0.4383 1.1795 0.043 Uiso 1 1 calc R . .
C19 C 0.25901(17) 0.31903(17) 1.1357(2) 0.0457(7) Uani 1 1 d . . .
H19 H 0.2605 0.2678 1.2006 0.055 Uiso 1 1 calc R . .
C20 C 0.26185(17) 0.29181(18) 1.0551(2) 0.0485(7) Uani 1 1 d . . .
H20 H 0.2654 0.2221 1.0639 0.058 Uiso 1 1 calc R . .
C21 C 0.25951(17) 0.36651(17) 0.9617(2) 0.0431(6) Uani 1 1 d . . .
H21 H 0.2613 0.3485 0.9055 0.052 Uiso 1 1 calc R . .
C22 C 0.25460(15) 0.46816(16) 0.94883(18) 0.0332(5) Uani 1 1 d . . .
H22 H 0.2533 0.5185 0.8834 0.040 Uiso 1 1 calc R . .
P3 P 0.27556(4) 0.86119(4) 0.40373(4) 0.02643(13) Uani 1 1 d DU . .
C23 C 0.2925(7) 0.9776(6) 0.4300(6) 0.038(2) Uani 0.554(9) 1 d PDU A 1
H23 H 0.3238 1.0295 0.3699 0.045 Uiso 0.554(9) 1 calc PR A 1
C24 C 0.3632(4) 0.9578(5) 0.5157(6) 0.0527(19) Uani 0.554(9) 1 d PDU A 1
H24A H 0.3759 1.0221 0.5225 0.079 Uiso 0.554(9) 1 calc PR A 1
H24B H 0.4277 0.9274 0.5035 0.079 Uiso 0.554(9) 1 calc PR A 1
H24C H 0.3321 0.9110 0.5768 0.079 Uiso 0.554(9) 1 calc PR A 1
C25 C 0.1921(10) 1.0256(12) 0.4528(15) 0.044(3) Uani 0.554(9) 1 d PDU A 1
H25A H 0.1553 0.9737 0.5062 0.067 Uiso 0.554(9) 1 calc PR A 1
H25B H 0.1499 1.0521 0.3933 0.067 Uiso 0.554(9) 1 calc PR A 1
H25C H 0.2075 1.0812 0.4734 0.067 Uiso 0.554(9) 1 calc PR A 1
C23' C 0.2810(8) 0.9544(7) 0.4649(8) 0.033(2) Uani 0.446(9) 1 d PDU A 2
H23' H 0.2789 0.9174 0.5385 0.040 Uiso 0.446(9) 1 calc PR A 2
C24' C 0.3800(5) 1.0110(7) 0.4349(10) 0.073(4) Uani 0.446(9) 1 d PDU A 2
H24D H 0.3698 1.0703 0.3729 0.110 Uiso 0.446(9) 1 calc PR A 2
H24E H 0.4334 0.9655 0.4253 0.110 Uiso 0.446(9) 1 calc PR A 2
H24F H 0.4002 1.0334 0.4871 0.110 Uiso 0.446(9) 1 calc PR A 2
C25' C 0.1925(14) 1.0367(16) 0.432(2) 0.060(6) Uani 0.446(9) 1 d PDU A 2
H25D H 0.2097 1.0950 0.4481 0.090 Uiso 0.446(9) 1 calc PR A 2
H25E H 0.1300 1.0077 0.4675 0.090 Uiso 0.446(9) 1 calc PR A 2
H25F H 0.1821 1.0591 0.3608 0.090 Uiso 0.446(9) 1 calc PR A 2
P4 P 0.27346(4) 0.64856(4) 0.48277(4) 0.02437(13) Uani 1 1 d . . .
B3 B 0.16538(18) 0.76080(18) 0.46888(18) 0.0270(5) Uani 1 1 d . A .
Cl2 Cl 0.15674(4) 0.76007(5) 0.59894(4) 0.04225(15) Uani 1 1 d . . .
B4 B 0.37782(18) 0.75014(17) 0.4671(2) 0.0291(5) Uani 1 1 d . A .
H4A H 0.3714(17) 0.7514(16) 0.5419(17) 0.042(6) Uiso 1 1 d . . .
C26 C 0.27795(16) 0.91591(15) 0.26685(16) 0.0308(5) Uani 1 1 d . A .
H26 H 0.2660 0.8586 0.2454 0.037 Uiso 1 1 calc R . .
C27 C 0.38064(18) 0.95800(18) 0.2229(2) 0.0481(6) Uani 1 1 d . . .
H27A H 0.3828 0.9696 0.1523 0.072 Uiso 1 1 calc R A .
H27B H 0.4351 0.9090 0.2574 0.072 Uiso 1 1 calc R . .
H27C H 0.3898 1.0224 0.2307 0.072 Uiso 1 1 calc R . .
C28 C 0.19483(19) 0.99774(17) 0.21816(19) 0.0441(6) Uani 1 1 d . . .
H28A H 0.2093 1.0598 0.2285 0.066 Uiso 1 1 calc R A .
H28B H 0.1288 0.9732 0.2479 0.066 Uiso 1 1 calc R . .
H28C H 0.1933 1.0125 0.1470 0.066 Uiso 1 1 calc R . .
C29 C 0.05295(16) 0.76633(16) 0.42443(16) 0.0320(5) Uani 1 1 d . . .
C30 C 0.05476(17) 0.76729(17) 0.31938(17) 0.0355(5) Uani 1 1 d . A .
H30A H -0.0148 0.7642 0.2986 0.053 Uiso 1 1 calc R . .
H30B H 0.0953 0.7084 0.3183 0.053 Uiso 1 1 calc R . .
H30C H 0.0849 0.8300 0.2739 0.053 Uiso 1 1 calc R . .
C31 C -0.00739(18) 0.6742(2) 0.4912(2) 0.0479(6) Uani 1 1 d . A .
H31A H -0.0766 0.6804 0.4658 0.072 Uiso 1 1 calc R . .
H31B H -0.0100 0.6724 0.5589 0.072 Uiso 1 1 calc R . .
H31C H 0.0261 0.6114 0.4912 0.072 Uiso 1 1 calc R . .
C32 C -0.00735(18) 0.86208(19) 0.4224(2) 0.0448(6) Uani 1 1 d . A .
H32A H 0.0265 0.9228 0.3777 0.067 Uiso 1 1 calc R . .
H32B H -0.0105 0.8625 0.4893 0.067 Uiso 1 1 calc R . .
H32C H -0.0764 0.8619 0.3989 0.067 Uiso 1 1 calc R . .
C33 C 0.28170(17) 0.53509(17) 0.60124(16) 0.0357(5) Uani 1 1 d . A .
H33 H 0.3152 0.4794 0.5843 0.043 Uiso 1 1 calc R . .
C34 C 0.17920(18) 0.49552(18) 0.64762(18) 0.0443(6) Uani 1 1 d . . .
H34A H 0.1901 0.4335 0.7069 0.066 Uiso 1 1 calc R A .
H34B H 0.1389 0.4804 0.5998 0.066 Uiso 1 1 calc R . .
H34C H 0.1428 0.5473 0.6659 0.066 Uiso 1 1 calc R . .
C35 C 0.35034(19) 0.55047(19) 0.67513(18) 0.0467(6) Uani 1 1 d . . .
H35A H 0.3213 0.6049 0.6942 0.070 Uiso 1 1 calc R A .
H35B H 0.4176 0.5692 0.6452 0.070 Uiso 1 1 calc R . .
H35C H 0.3568 0.4873 0.7340 0.070 Uiso 1 1 calc R . .
C36 C 0.27922(16) 0.59102(15) 0.38856(16) 0.0299(5) Uani 1 1 d . A .
H36 H 0.2762 0.6478 0.3219 0.036 Uiso 1 1 calc R . .
C37 C 0.19245(18) 0.52088(17) 0.39450(19) 0.0399(6) Uani 1 1 d . . .
H37A H 0.1965 0.5005 0.3376 0.060 Uiso 1 1 calc R A .
H37B H 0.1272 0.5570 0.3937 0.060 Uiso 1 1 calc R . .
H37C H 0.1980 0.4603 0.4560 0.060 Uiso 1 1 calc R . .
C38 C 0.38008(17) 0.53106(16) 0.39436(19) 0.0384(6) Uani 1 1 d . . .
H38A H 0.3816 0.4699 0.4555 0.058 Uiso 1 1 calc R A .
H38B H 0.4366 0.5736 0.3941 0.058 Uiso 1 1 calc R . .
H38C H 0.3865 0.5114 0.3372 0.058 Uiso 1 1 calc R . .
C39 C 0.49227(15) 0.74688(14) 0.43139(16) 0.0288(5) Uani 1 1 d . . .
C40 C 0.52235(16) 0.73850(15) 0.34255(17) 0.0331(5) Uani 1 1 d . A .
H40 H 0.4714 0.7340 0.2996 0.040 Uiso 1 1 calc R . .
C41 C 0.62335(17) 0.73647(16) 0.31426(19) 0.0404(6) Uani 1 1 d . . .
H41 H 0.6404 0.7299 0.2535 0.049 Uiso 1 1 calc R A .
C42 C 0.69868(17) 0.74395(17) 0.3743(2) 0.0439(6) Uani 1 1 d . A .
H42 H 0.7680 0.7431 0.3551 0.053 Uiso 1 1 calc R . .
C43 C 0.67266(17) 0.75272(16) 0.4622(2) 0.0434(6) Uani 1 1 d . . .
H43 H 0.7244 0.7583 0.5038 0.052 Uiso 1 1 calc R A .
C44 C 0.57145(16) 0.75353(15) 0.49085(18) 0.0359(5) Uani 1 1 d . A .
H44 H 0.5554 0.7587 0.5525 0.043 Uiso 1 1 calc R . .

loop_
_atom_site_aniso_label
_atom_site_aniso_U_11
_atom_site_aniso_U_22
_atom_site_aniso_U_33
_atom_site_aniso_U_23
_atom_site_aniso_U_13
_atom_site_aniso_U_12
P1 0.0222(3) 0.0260(3) 0.0255(3) -0.0102(2) -0.0010(2) 0.0033(2)
P2 0.0223(3) 0.0243(3) 0.0267(3) -0.0074(2) -0.0031(2) 0.0001(2)
B1 0.0298(13) 0.0264(12) 0.0313(14) -0.0130(11) -0.0038(10) 0.0030(10)
Cl1 0.0462(3) 0.0417(3) 0.0378(3) -0.0236(3) -0.0050(3) 0.0021(3)
B2 0.0219(12) 0.0264(12) 0.0264(13) -0.0049(10) -0.0011(10) 0.0023(10)
C1 0.0267(11) 0.0464(13) 0.0375(13) -0.0231(11) 0.0057(10) -0.0007(10)
C2 0.0433(14) 0.0475(14) 0.0373(14) -0.0164(11) 0.0140(11) -0.0066(11)
C3 0.0379(13) 0.0512(14) 0.0521(16) -0.0283(13) 0.0079(12) 0.0088(11)
C4 0.0221(10) 0.0349(11) 0.0318(12) -0.0150(10) -0.0034(9) 0.0044(9)
C5 0.0330(12) 0.0429(13) 0.0491(15) -0.0258(12) -0.0100(11) 0.0031(10)
C6 0.0295(12) 0.0438(13) 0.0391(14) -0.0129(11) -0.0095(10) 0.0093(10)
C7 0.0407(13) 0.0248(11) 0.0450(15) -0.0103(10) -0.0069(11) 0.0032(10)
C8 0.0720(19) 0.0283(12) 0.0644(19) -0.0035(13) -0.0160(15) -0.0127(13)
C9 0.0442(14) 0.0329(12) 0.0372(14) 0.0020(11) -0.0058(11) 0.0043(11)
C10 0.0677(18) 0.0339(13) 0.0600(18) -0.0178(13) -0.0111(14) 0.0178(13)
C11 0.0249(11) 0.0384(12) 0.0328(13) -0.0139(10) -0.0002(9) -0.0026(9)
C12 0.0379(13) 0.0463(14) 0.0418(15) -0.0085(12) 0.0076(11) -0.0063(11)
C13 0.0289(12) 0.0448(13) 0.0531(16) -0.0243(12) 0.0074(11) -0.0040(10)
C14 0.0301(12) 0.0386(12) 0.0369(13) -0.0146(11) -0.0087(10) 0.0020(10)
C15 0.0395(13) 0.0465(14) 0.0499(16) -0.0201(12) -0.0114(12) -0.0070(11)
C16 0.0420(14) 0.0436(13) 0.0381(14) -0.0116(11) -0.0180(11) 0.0056(11)
C17 0.0148(9) 0.0268(10) 0.0369(13) -0.0052(9) -0.0001(9) 0.0010(8)
C18 0.0255(11) 0.0332(12) 0.0407(14) -0.0054(10) 0.0009(10) -0.0014(9)
C19 0.0280(12) 0.0282(12) 0.0595(17) 0.0068(12) -0.0004(11) 0.0006(10)
C20 0.0285(12) 0.0271(12) 0.087(2) -0.0180(14) 0.0035(13) -0.0021(10)
C21 0.0319(12) 0.0360(13) 0.0655(18) -0.0243(13) 0.0058(12) -0.0033(10)
C22 0.0242(11) 0.0311(11) 0.0420(14) -0.0116(10) 0.0023(10) -0.0009(9)
P3 0.0253(3) 0.0229(3) 0.0341(3) -0.0143(2) -0.0048(2) 0.0026(2)
C23 0.041(3) 0.033(4) 0.045(5) -0.021(4) -0.004(3) 0.001(3)
C24 0.046(3) 0.054(4) 0.079(5) -0.048(4) -0.013(3) -0.001(2)
C25 0.042(4) 0.034(4) 0.063(6) -0.027(3) -0.011(3) 0.008(3)
C23' 0.042(4) 0.031(4) 0.035(5) -0.022(4) -0.003(4) -0.002(3)
C24' 0.045(4) 0.068(5) 0.143(10) -0.079(6) 0.002(5) -0.017(3)
C25' 0.055(6) 0.070(11) 0.088(12) -0.068(10) -0.012(6) 0.022(7)
P4 0.0231(3) 0.0235(3) 0.0244(3) -0.0069(2) -0.0011(2) 0.0003(2)
B3 0.0287(12) 0.0307(12) 0.0238(13) -0.0133(10) -0.0004(10) 0.0044(10)
Cl2 0.0444(3) 0.0572(4) 0.0298(3) -0.0230(3) 0.0002(3) 0.0082(3)
B4 0.0268(12) 0.0252(12) 0.0354(15) -0.0114(11) -0.0071(11) 0.0012(10)
C26 0.0359(12) 0.0216(10) 0.0320(12) -0.0070(9) -0.0007(10) 0.0008(9)
C27 0.0433(14) 0.0359(13) 0.0502(16) -0.0003(12) 0.0073(12) -0.0023(11)
C28 0.0465(14) 0.0309(12) 0.0441(15) -0.0029(11) -0.0068(12) 0.0068(11)
C29 0.0253(11) 0.0360(12) 0.0337(13) -0.0125(10) -0.0011(9) 0.0006(9)
C30 0.0316(12) 0.0378(12) 0.0383(13) -0.0156(11) -0.0106(10) 0.0025(10)
C31 0.0288(12) 0.0555(15) 0.0516(16) -0.0112(13) -0.0001(11) -0.0073(11)
C32 0.0319(13) 0.0519(15) 0.0514(16) -0.0220(13) -0.0046(11) 0.0135(11)
C33 0.0373(12) 0.0329(12) 0.0291(13) -0.0038(10) -0.0010(10) 0.0052(10)
C34 0.0451(14) 0.0415(13) 0.0330(14) 0.0000(11) 0.0068(11) -0.0023(11)
C35 0.0479(15) 0.0486(14) 0.0338(14) -0.0055(12) -0.0122(11) 0.0094(12)
C36 0.0356(12) 0.0230(10) 0.0289(12) -0.0076(9) 0.0021(9) -0.0020(9)
C37 0.0428(13) 0.0332(12) 0.0477(15) -0.0193(11) -0.0051(11) -0.0051(10)
C38 0.0413(13) 0.0252(11) 0.0483(15) -0.0140(10) 0.0094(11) -0.0014(10)
C39 0.0272(11) 0.0173(9) 0.0397(13) -0.0085(9) -0.0058(9) 0.0013(8)
C40 0.0290(11) 0.0273(11) 0.0390(13) -0.0079(10) -0.0045(10) -0.0024(9)
C41 0.0362(13) 0.0326(12) 0.0482(15) -0.0110(11) 0.0083(11) -0.0039(10)
C42 0.0251(12) 0.0303(12) 0.0690(19) -0.0112(12) 0.0039(12) -0.0007(10)
C43 0.0270(12) 0.0288(12) 0.0719(19) -0.0156(12) -0.0174(12) 0.0005(10)
C44 0.0324(12) 0.0273(11) 0.0498(15) -0.0164(11) -0.0102(11) 0.0021(9)

loop_
_atom_type_symbol
_atom_type_description
_atom_type_scat_dispersion_real
_atom_type_scat_dispersion_imag
_atom_type_scat_source
C C 0.0033 0.0016 'International Tables Vol C Tables 4.2.6.8 and 6.1.1.4'
H H 0.0000 0.0000 'International Tables Vol C Tables 4.2.6.8 and 6.1.1.4'
B B 0.0013 0.0007 'International Tables Vol C Tables 4.2.6.8 and 6.1.1.4'
P P 0.1023 0.0942 'International Tables Vol C Tables 4.2.6.8 and 6.1.1.4'
Cl Cl 0.1484 0.1585 'International Tables Vol C Tables 4.2.6.8 and 6.1.1.4'

loop_
_geom_angle_atom_site_label_1
_geom_angle_atom_site_label_2
_geom_angle_atom_site_label_3
_geom_angle
C4 P1 C1 103.63(10)
C4 P1 B2 115.81(10)
C1 P1 B2 113.45(10)
C4 P1 B1 116.05(10)
C1 P1 B1 120.19(10)
B2 P1 B1 87.98(10)
C11 P2 C14 102.92(10)
C11 P2 B2 114.93(10)
C14 P2 B2 114.08(10)
C11 P2 B1 118.29(10)
C14 P2 B1 119.27(10)
B2 P2 B1 87.67(10)
C7 B1 Cl1 110.74(15)
C7 B1 P1 125.40(16)
Cl1 B1 P1 103.00(12)
C7 B1 P2 124.03(17)
Cl1 B1 P2 102.90(11)
P1 B1 P2 86.36(9)
C17 B2 P1 126.55(15)
C17 B2 P2 127.16(16)
P1 B2 P2 89.86(10)
C2 C1 C3 111.08(19)
C2 C1 P1 112.53(15)
C3 C1 P1 113.71(16)
C5 C4 C6 108.30(17)
C5 C4 P1 112.14(15)
C6 C4 P1 114.51(15)
C10 C7 C9 107.9(2)
C10 C7 C8 107.0(2)
C9 C7 C8 107.8(2)
C10 C7 B1 110.8(2)
C9 C7 B1 113.22(18)
C8 C7 B1 109.81(19)
C12 C11 C13 108.26(18)
C12 C11 P2 114.84(16)
C13 C11 P2 111.00(16)
C16 C14 C15 110.99(19)
C16 C14 P2 112.16(15)
C15 C14 P2 114.41(16)
C18 C17 C22 115.6(2)
C18 C17 B2 119.4(2)
C22 C17 B2 124.99(19)
C19 C18 C17 122.0(2)
C20 C19 C18 120.4(2)
C21 C20 C19 119.2(2)
C20 C21 C22 120.4(2)
C21 C22 C17 122.4(2)
C26 P3 C23 100.5(3)
C26 P3 C23' 115.8(3)
C23 P3 C23' 15.8(4)
C26 P3 B4 115.42(11)
C23 P3 B4 114.2(3)
C23' P3 B4 108.0(4)
C26 P3 B3 116.34(10)
C23 P3 B3 123.0(3)
C23' P3 B3 109.6(3)
B4 P3 B3 88.34(10)
C24 C23 C25 107.5(9)
C24 C23 P3 112.1(5)
C25 C23 P3 114.1(8)
C24' C23' C25' 106.7(12)
C24' C23' P3 109.0(6)
C25' C23' P3 112.5(10)
C36 P4 C33 102.60(10)
C36 P4 B4 114.90(10)
C33 P4 B4 114.23(10)
C36 P4 B3 118.66(10)
C33 P4 B3 119.05(10)
B4 P4 B3 87.80(10)
C29 B3 Cl2 110.41(15)
C29 B3 P3 124.89(16)
Cl2 B3 P3 103.25(11)
C29 B3 P4 124.64(15)
Cl2 B3 P4 102.74(11)
P3 B3 P4 86.61(9)
C39 B4 P3 125.57(16)
C39 B4 P4 127.20(16)
P3 B4 P4 89.74(10)
C27 C26 C28 108.45(18)
C27 C26 P3 113.52(16)
C28 C26 P3 115.16(16)
C30 C29 C32 108.05(18)
C30 C29 C31 108.01(19)
C32 C29 C31 106.67(19)
C30 C29 B3 112.95(18)
C32 C29 B3 110.81(18)
C31 C29 B3 110.11(18)
C35 C33 C34 111.5(2)
C35 C33 P4 112.31(16)
C34 C33 P4 114.59(15)
C37 C36 C38 108.24(17)
C37 C36 P4 114.78(15)
C38 C36 P4 110.96(15)
C40 C39 C44 115.4(2)
C40 C39 B4 124.92(19)
C44 C39 B4 119.6(2)
C41 C40 C39 122.8(2)
C42 C41 C40 119.9(2)
C43 C42 C41 119.3(2)
C42 C43 C44 120.6(2)
C43 C44 C39 121.9(2)

loop_
_geom_bond_atom_site_label_1
_geom_bond_atom_site_label_2
_geom_bond_distance
P1 C4 1.846(2)
P1 C1 1.859(2)
P1 B2 1.978(2)
P1 B1 2.036(2)
P2 C11 1.853(2)
P2 C14 1.862(2)
P2 B2 1.979(2)
P2 B1 2.047(2)
B1 C7 1.619(3)
B1 Cl1 1.901(3)
B2 C17 1.597(3)
C1 C2 1.517(3)
C1 C3 1.540(3)
C4 C5 1.534(3)
C4 C6 1.534(3)
C7 C10 1.537(3)
C7 C9 1.538(3)
C7 C8 1.543(3)
C11 C12 1.535(3)
C11 C13 1.536(3)
C14 C16 1.515(3)
C14 C15 1.526(3)
C17 C18 1.398(3)
C17 C22 1.400(3)
C18 C19 1.393(3)
C19 C20 1.374(4)
C20 C21 1.371(4)
C21 C22 1.386(3)
P3 C26 1.848(2)
P3 C23 1.864(8)
P3 C23' 1.869(9)
P3 B4 1.981(2)
P3 B3 2.033(2)
C23 C24 1.509(9)
C23 C25 1.551(11)
C23' C24' 1.529(11)
C23' C25' 1.562(12)
P4 C36 1.852(2)
P4 C33 1.863(2)
P4 B4 1.986(2)
P4 B3 2.047(2)
B3 C29 1.618(3)
B3 Cl2 1.899(2)
B4 C39 1.589(3)
C26 C27 1.529(3)
C26 C28 1.534(3)
C29 C30 1.530(3)
C29 C32 1.539(3)
C29 C31 1.542(3)
C33 C35 1.509(3)
C33 C34 1.527(3)
C36 C37 1.530(3)
C36 C38 1.534(3)
C39 C40 1.396(3)
C39 C44 1.403(3)
C40 C41 1.387(3)
C41 C42 1.374(3)
C42 C43 1.373(4)
C43 C44 1.390(3)
